data_4319163
_publ_author_name 'Andrea Erxleben'
_publ_contact_author_address
; Universitaet Dortmund
  Fachbereich Chemie, ACIII
  Otto-Hahn-Str. 6
  D-44221 Dortmund
  Germany
;
_publ_contact_author_email AERX@platon.chemie.uni-dortmund.de
_publ_contact_author_fax +49(0)231-7553797
_publ_contact_author_name 'Dr. Andrea Erxleben'
_publ_contact_author_phone +49(0)231-7553845
_publ_section_title
;
 Mono- and Dinuclear Zinc Complexes Derived from Unsymmetric Binucleating
 Ligands: Synthesis, Characterization, and Formation of Tetranuclear
 Arrays
;
_journal_name_full 'Inorganic Chemistry'
_journal_page_first 208
_journal_page_last 213
_journal_paper_doi 10.1021/ic000600z
_journal_volume 40
_journal_year 2001
_chemical_formula_structural '[Zn4(C12H14N2O3)4]*6.5H2O'
_chemical_formula_sum 'C48 H69 N8 O18.5 Zn4'
_chemical_formula_weight 1315.59
_chemical_name_systematic
; 
 ? 
;
_space_group_IT_number 15
_symmetry_cell_setting monoclinic
_symmetry_space_group_name_Hall '-C 2yc'
_symmetry_space_group_name_H-M 'C 1 2/c 1'
_atom_sites_solution_hydrogens geom
_atom_sites_solution_primary Patterson
_atom_sites_solution_secondary difmap
_audit_creation_method SHELXL
_cell_angle_alpha 90.00
_cell_angle_beta 93.14(2)
_cell_angle_gamma 90.00
_cell_formula_units_Z 8
_cell_length_a 44.954(2)
_cell_length_b 11.656(3)
_cell_length_c 22.943(2)
_cell_measurement_reflns_used 8826
_cell_measurement_temperature 293(2)
_cell_measurement_theta_max 24.34
_cell_measurement_theta_min 4.67
_cell_volume 12004(3)
_computing_cell_refinement 'Denzo, Scalepack (Z. Otwinowski, W. Minor, 1997)'
_computing_data_collection 'KappaCCD (Nonius BV, The Netherlands)'
_computing_data_reduction 'Denzo, Scalepack (Z. Otwinowski, W. Minor, 1997)'
_computing_molecular_graphics 'Siemens SHELXTL PLUS '
_computing_publication_material SHELXL-93
_computing_structure_refinement 'SHELXL-93 (Sheldrick, 1993)'
_computing_structure_solution 'Siemens SHELXTL Ver. 5.01, (Sheldrick, 1993)'
_diffrn_ambient_temperature 293(2)
_diffrn_measurement_device 'Nonius KappaCCD'
_diffrn_measurement_method 'profile fitted'
_diffrn_radiation_monochromator graphite
_diffrn_radiation_source 'fine-focus sealed tube'
_diffrn_radiation_type MoK\a
_diffrn_radiation_wavelength 0.71069
_diffrn_reflns_av_R_equivalents 0.0000
_diffrn_reflns_av_sigmaI/netI 0.1668
_diffrn_reflns_limit_h_max 51
_diffrn_reflns_limit_h_min 0
_diffrn_reflns_limit_k_max 12
_diffrn_reflns_limit_k_min 0
_diffrn_reflns_limit_l_max 23
_diffrn_reflns_limit_l_min -23
_diffrn_reflns_number 8826
_diffrn_reflns_theta_max 24.34
_diffrn_reflns_theta_min 4.67
_exptl_absorpt_coefficient_mu 1.652
_exptl_absorpt_correction_T_max 0.6831
_exptl_absorpt_correction_T_min 0.6374
_exptl_absorpt_correction_type Scalepack
_exptl_crystal_colour yellow
_exptl_crystal_density_diffrn 1.456
_exptl_crystal_description cube
_exptl_crystal_F_000 5448
_exptl_crystal_size_max 0.3
_exptl_crystal_size_mid 0.25
_exptl_crystal_size_min 0.25
_refine_diff_density_max 1.428
_refine_diff_density_min -0.459
_refine_diff_density_rms 0.114
_refine_ls_extinction_method none
_refine_ls_goodness_of_fit_all 0.961
_refine_ls_goodness_of_fit_obs 1.319
_refine_ls_hydrogen_treatment 'fixed isotropic U-value'
_refine_ls_matrix_type full
_refine_ls_number_parameters 682
_refine_ls_number_reflns 8822
_refine_ls_number_restraints 0
_refine_ls_restrained_S_all 0.986
_refine_ls_restrained_S_obs 1.319
_refine_ls_R_factor_all 0.1685
_refine_ls_R_factor_obs 0.0826
_refine_ls_shift/esd_max 0.008
_refine_ls_shift/esd_mean 0.000
_refine_ls_structure_factor_coef Fsqd
_refine_ls_weighting_details 'w=1/[\s^2^(Fo^2^)+(0.1319P)^2^+0.0000P] where P=(Fo^2^+2Fc^2^)/3'
_refine_ls_weighting_scheme calc
_refine_ls_wR_factor_all 0.2524
_refine_ls_wR_factor_obs 0.2188
_reflns_number_observed 3994
_reflns_number_total 8826
_reflns_observed_criterion >2sigma(I)
_cod_data_source_file ic000600z_5.cif
_cod_data_source_block 2
_cod_depositor_comments
;
The following automatic conversions were performed:

'_refine_ls_weighting_scheme' value 'calc
w=1/[\s^2^(Fo^2^)+(0.1319P)^2^+0.0000P] where P=(Fo^2^+2Fc^2^)/3' was
changed to 'calc'. New tag '_refine_ls_weighting_details' was
created. The value of the new tag was set to
'w=1/[\s^2^(Fo^2^)+(0.1319P)^2^+0.0000P] where P=(Fo^2^+2Fc^2^)/3'.

Automatic conversion script
Id: cif_fix_values 3143 2015-03-26 13:38:13Z robertas 

The following automatic conversions were performed:
data name '_publ_contact_author_mail' replaced with
'_publ_contact_author_email' as specified in the replacement file
'/home/antanas/src/cod-tools/trunk/data/replacement-values/replacement_tags.lst'.

Automatic conversion script
Id: cif_correct_tags 4998 2017-03-02 13:24:31Z antanas 
;
_cod_original_cell_volume 12003.7(33)
_cod_original_formula_sum 'C48 H69 N8 O18.50 Zn4'
_cod_database_code 4319163

loop_
_symmetry_equiv_pos_as_xyz
'x, y, z'
'-x, y, -z+1/2'
'x+1/2, y+1/2, z'
'-x+1/2, y+1/2, -z+1/2'
'-x, -y, -z'
'x, -y, z-1/2'
'-x+1/2, -y+1/2, -z'
'x+1/2, -y+1/2, z-1/2'

loop_
_atom_site_aniso_label
_atom_site_aniso_U_11
_atom_site_aniso_U_22
_atom_site_aniso_U_33
_atom_site_aniso_U_23
_atom_site_aniso_U_13
_atom_site_aniso_U_12
Zn1 0.0514(8) 0.0527(9) 0.0422(8) -0.0011(6) -0.0014(6) 0.0046(7)
Zn2 0.0584(9) 0.0458(8) 0.0376(7) 0.0024(6) -0.0003(6) -0.0022(7)
Zn3 0.0539(9) 0.0464(9) 0.0667(9) -0.0032(7) 0.0059(7) 0.0053(7)
Zn4 0.0470(9) 0.0502(10) 0.0678(9) -0.0073(7) 0.0037(7) 0.0030(7)
C1A 0.050(7) 0.039(7) 0.033(6) -0.002(5) -0.006(5) -0.003(6)
C2A 0.045(8) 0.057(8) 0.058(8) 0.008(6) -0.001(6) -0.005(6)
C3A 0.053(8) 0.057(9) 0.074(9) 0.014(7) -0.017(7) -0.004(7)
C4A 0.060(9) 0.067(10) 0.070(10) 0.007(7) -0.011(7) 0.014(7)
C5A 0.061(9) 0.035(7) 0.092(10) -0.018(7) -0.008(7) 0.003(6)
C6A 0.069(9) 0.041(8) 0.061(8) -0.010(6) -0.015(6) 0.000(7)
C7A 0.077(11) 0.114(13) 0.046(9) 0.019(8) -0.001(7) 0.022(10)
C12A 0.083(10) 0.063(9) 0.034(7) -0.004(6) 0.003(7) 0.006(8)
C1B 0.044(7) 0.071(9) 0.025(6) -0.001(5) 0.008(5) -0.007(7)
C2B 0.064(9) 0.064(9) 0.047(7) 0.002(6) -0.007(6) 0.005(7)
C3B 0.105(13) 0.073(11) 0.110(12) 0.045(9) -0.051(10) 0.000(10)
C4B 0.086(12) 0.102(14) 0.122(13) 0.049(11) -0.045(10) -0.021(11)
C5B 0.083(11) 0.066(11) 0.087(10) 0.004(8) -0.002(8) -0.004(8)
C6B 0.047(7) 0.044(7) 0.043(7) -0.010(5) -0.013(5) -0.003(6)
C7B 0.066(9) 0.040(8) 0.060(8) 0.013(6) 0.001(7) -0.004(7)
C8B 0.062(8) 0.075(9) 0.049(7) 0.019(6) 0.001(6) -0.025(7)
C9B 0.078(9) 0.037(8) 0.067(8) 0.009(6) 0.012(7) -0.006(7)
C10B 0.092(11) 0.110(13) 0.050(8) 0.022(8) -0.016(7) -0.037(9)
C11B 0.060(9) 0.079(10) 0.084(10) -0.004(8) 0.021(7) -0.001(8)
C12B 0.042(8) 0.077(10) 0.050(8) -0.002(7) 0.000(6) 0.007(8)
C1C 0.049(7) 0.034(7) 0.073(9) 0.011(6) 0.001(6) -0.010(6)
C2C 0.047(8) 0.044(8) 0.094(10) 0.008(7) 0.018(7) 0.016(7)
C3C 0.100(12) 0.055(9) 0.076(10) 0.015(8) 0.012(8) 0.022(8)
C4C 0.078(11) 0.070(11) 0.113(14) 0.032(10) -0.012(9) 0.021(9)
C5C 0.092(11) 0.060(10) 0.065(9) 0.004(7) -0.007(8) -0.003(9)
C6C 0.052(8) 0.040(8) 0.066(8) 0.008(6) -0.006(6) 0.006(6)
C7C 0.072(10) 0.054(9) 0.104(12) 0.005(9) 0.016(9) 0.018(8)
C10C 0.141(16) 0.096(13) 0.086(11) -0.023(9) 0.008(10) -0.013(12)
C11C 0.186(22) 0.136(19) 0.097(14) -0.051(14) 0.032(13) -0.032(16)
C12C 0.051(9) 0.063(10) 0.082(11) -0.003(8) -0.017(8) 0.009(7)
C1D 0.054(8) 0.040(8) 0.051(7) -0.010(6) 0.002(6) 0.006(6)
C2D 0.033(7) 0.051(8) 0.078(9) 0.004(7) 0.004(6) 0.010(7)
C3D 0.051(9) 0.082(12) 0.109(12) 0.011(9) 0.032(8) -0.001(9)
C4D 0.045(9) 0.091(12) 0.086(10) 0.003(9) -0.004(7) 0.032(8)
C5D 0.079(11) 0.066(10) 0.065(9) -0.004(7) -0.003(7) 0.013(8)
C6D 0.049(8) 0.044(8) 0.055(7) -0.015(6) -0.008(6) 0.017(6)
C7D 0.050(8) 0.063(10) 0.080(9) -0.013(8) 0.015(7) 0.007(8)
C8D 0.069(10) 0.072(11) 0.094(10) 0.008(8) 0.019(8) -0.009(8)
C9D 0.048(8) 0.053(8) 0.069(8) -0.001(6) 0.013(6) 0.000(6)
C10D 0.064(9) 0.064(10) 0.091(10) 0.024(8) -0.010(7) -0.012(8)
C11D 0.073(10) 0.079(10) 0.079(10) 0.007(8) 0.001(7) -0.010(8)
C12D 0.061(9) 0.075(11) 0.044(8) -0.017(7) 0.013(6) -0.002(8)
N1A 0.070(7) 0.087(8) 0.037(6) -0.017(5) 0.001(5) 0.016(7)
N2A 0.080(8) 0.102(10) 0.065(7) 0.032(6) -0.001(6) 0.047(7)
N1B 0.058(7) 0.054(7) 0.035(5) 0.005(4) -0.003(4) -0.006(5)
N2B 0.055(7) 0.054(7) 0.069(7) 0.000(5) -0.002(5) -0.010(5)
N1C 0.086(8) 0.067(8) 0.062(7) 0.006(6) 0.022(6) 0.035(7)
N2C 0.070(8) 0.074(8) 0.079(8) -0.028(7) -0.003(6) 0.024(7)
N1D 0.052(7) 0.052(7) 0.064(7) -0.003(5) 0.007(5) -0.003(6)
N2D 0.065(7) 0.054(7) 0.044(6) 0.001(5) -0.002(5) -0.001(5)
O1A 0.038(4) 0.057(5) 0.035(4) 0.002(3) -0.002(3) 0.004(4)
O2A 0.103(7) 0.076(7) 0.049(5) -0.023(4) -0.011(5) 0.033(6)
O3A 0.085(7) 0.125(9) 0.080(7) -0.029(6) 0.009(5) 0.035(7)
O1B 0.052(5) 0.049(5) 0.045(4) 0.007(4) -0.009(4) 0.004(4)
O2B 0.046(5) 0.051(5) 0.074(5) 0.009(4) 0.011(4) 0.006(4)
O3B 0.043(6) 0.107(8) 0.121(8) 0.040(6) 0.000(5) -0.012(6)
O1C 0.057(5) 0.047(5) 0.062(5) 0.002(4) 0.010(4) 0.006(4)
O2C 0.085(7) 0.111(8) 0.085(7) -0.057(6) -0.031(6) 0.043(6)
O3C 0.082(7) 0.090(8) 0.082(7) -0.011(6) -0.001(5) 0.008(6)
O1D 0.048(5) 0.044(5) 0.069(5) 0.003(4) 0.002(4) 0.009(4)
O2D 0.050(5) 0.050(5) 0.055(5) 0.002(4) -0.001(4) 0.003(4)
O3D 0.078(6) 0.060(6) 0.058(5) 0.027(5) 0.026(4) 0.004(5)
O1W 0.071(6) 0.101(8) 0.085(6) 0.000(6) 0.007(5) 0.009(6)
O2W 0.084(7) 0.120(9) 0.098(7) -0.044(6) 0.028(5) -0.024(6)
O3W 0.098(11) 0.087(11) 0.085(9) 0.000 -0.005(8) 0.000
O4W 0.133(10) 0.113(9) 0.104(8) 0.012(7) 0.007(7) -0.005(8)
O6W 0.149(11) 0.132(11) 0.121(9) 0.043(8) 0.031(8) 0.034(9)

loop_
_atom_site_label
_atom_site_type_symbol
_atom_site_fract_x
_atom_site_fract_y
_atom_site_fract_z
_atom_site_U_iso_or_equiv
_atom_site_thermal_displace_type
_atom_site_occupancy
_atom_site_calc_flag
_atom_site_refinement_flags
_atom_site_disorder_group
Zn1 Zn 0.11029(3) 0.58711(12) -0.06229(5) 0.0489(4) Uani 1 d . .
Zn2 Zn 0.08854(3) 0.59527(11) 0.07091(5) 0.0474(4) Uani 1 d . .
Zn3 Zn 0.12178(3) 0.85506(12) 0.07222(6) 0.0556(4) Uani 1 d . .
Zn4 Zn 0.15406(3) 0.82375(12) -0.05143(6) 0.0550(4) Uani 1 d . .
C1A C 0.0539(2) 0.7248(9) -0.0214(4) 0.041(3) Uani 1 d . .
C2A C 0.0422(2) 0.7235(11) -0.0817(5) 0.054(3) Uani 1 d . .
C3A C 0.0177(3) 0.7928(11) -0.0983(6) 0.062(3) Uani 1 d . .
H3A H 0.0109(3) 0.7958(11) -0.1372(6) 0.080 Uiso 1 d R .
C4A C 0.0032(3) 0.8583(12) -0.0560(6) 0.066(4) Uani 1 d . .
H4A H -0.0130(3) 0.9040(12) -0.0676(6) 0.080 Uiso 1 d R .
C5A C 0.0126(3) 0.8553(10) 0.0007(6) 0.063(4) Uani 1 d . .
H5A H 0.0027(3) 0.8968(10) 0.0282(6) 0.080 Uiso 1 d R .
C6A C 0.0385(3) 0.7866(10) 0.0187(5) 0.058(3) Uani 1 d . .
C7A C 0.0534(3) 0.6528(14) -0.1272(6) 0.079(4) Uani 1 d . .
H7A H 0.0420(3) 0.6508(14) -0.1622(6) 0.080 Uiso 1 d R .
C8A C 0.0821(4) 0.5279(16) -0.1767(7) 0.107(5) Uiso 1 d . .
H8A H 0.0694(4) 0.4607(16) -0.1768(7) 0.080 Uiso 1 d R .
H8B H 0.0760(4) 0.5734(16) -0.2106(7) 0.080 Uiso 1 d R .
C9A C 0.1096(4) 0.4930(17) -0.1830(7) 0.119(6) Uiso 1 d . .
H9A H 0.1200(4) 0.5547(17) -0.2017(7) 0.080 Uiso 1 d R .
H9B H 0.1086(4) 0.4293(17) -0.2103(7) 0.080 Uiso 1 d R .
C10A C 0.1565(4) 0.4724(20) -0.1479(9) 0.152(8) Uiso 1 d . .
H10A H 0.1592(4) 0.5486(20) -0.1625(9) 0.080 Uiso 1 d R .
H10B H 0.1612(4) 0.4176(20) -0.1772(9) 0.080 Uiso 1 d R .
H10C H 0.1694(4) 0.4608(20) -0.1137(9) 0.080 Uiso 1 d R .
C11A C 0.1236(5) 0.3441(18) -0.1126(9) 0.155(8) Uiso 1 d . .
H11A H 0.1032(5) 0.3339(18) -0.1031(9) 0.080 Uiso 1 d R .
H11B H 0.1364(5) 0.3322(18) -0.0783(9) 0.080 Uiso 1 d R .
H11C H 0.1284(5) 0.2898(18) -0.1421(9) 0.080 Uiso 1 d R .
C12A C 0.0460(3) 0.7941(12) 0.0836(5) 0.060(3) Uani 1 d . .
C1B C 0.1545(2) 0.6569(11) 0.1147(4) 0.047(3) Uani 1 d . .
C2B C 0.1542(3) 0.5553(11) 0.1525(5) 0.059(3) Uani 1 d . .
C3B C 0.1811(4) 0.5205(13) 0.1801(6) 0.098(5) Uani 1 d . .
H3B H 0.1810(4) 0.4559(13) 0.2039(6) 0.080 Uiso 1 d R .
C4B C 0.2079(4) 0.5763(15) 0.1742(7) 0.105(6) Uani 1 d . .
H4B H 0.2255(4) 0.5506(15) 0.1932(7) 0.080 Uiso 1 d R .
C5B C 0.2074(3) 0.6699(12) 0.1394(6) 0.079(4) Uani 1 d . .
H5B H 0.2252(3) 0.7086(12) 0.1349(6) 0.080 Uiso 1 d R .
C6B C 0.1815(3) 0.7125(10) 0.1096(4) 0.045(3) Uani 1 d . .
C7B C 0.1274(3) 0.4883(10) 0.1660(5) 0.056(3) Uani 1 d . .
H7B H 0.1299(3) 0.4318(10) 0.1945(5) 0.080 Uiso 1 d R .
C8B C 0.0781(3) 0.4178(11) 0.1613(5) 0.062(4) Uani 1 d . .
H8C H 0.0870(3) 0.3550(11) 0.1838(5) 0.080 Uiso 1 d R .
H8D H 0.0640(3) 0.4566(11) 0.1849(5) 0.080 Uiso 1 d R .
C9B C 0.0630(3) 0.3741(10) 0.1059(5) 0.061(3) Uani 1 d . .
H9C H 0.0771(3) 0.3308(10) 0.0842(5) 0.080 Uiso 1 d R .
H9D H 0.0469(3) 0.3230(10) 0.1151(5) 0.080 Uiso 1 d R .
C10B C 0.0419(3) 0.4249(13) 0.0116(5) 0.085(5) Uani 1 d . .
H10D H 0.0339(3) 0.4861(13) -0.0124(5) 0.080 Uiso 1 d R .
H10E H 0.0270(3) 0.3667(13) 0.0153(5) 0.080 Uiso 1 d R .
H10F H 0.0589(3) 0.3925(13) -0.0059(5) 0.080 Uiso 1 d R .
C11B C 0.0236(3) 0.5132(12) 0.0970(6) 0.074(4) Uani 1 d . .
H11D H 0.0291(3) 0.5429(12) 0.1351(6) 0.080 Uiso 1 d R .
H11E H 0.0096(3) 0.4516(12) 0.1003(6) 0.080 Uiso 1 d R .
H11F H 0.0147(3) 0.5730(12) 0.0732(6) 0.080 Uiso 1 d R .
C12B C 0.1867(3) 0.8192(12) 0.0752(5) 0.057(3) Uani 1 d . .
C1C C 0.0963(3) 0.9383(10) -0.0537(5) 0.052(3) Uani 1 d . .
C2C C 0.0793(3) 1.0243(11) -0.0274(6) 0.061(3) Uani 1 d . .
C3C C 0.0612(3) 1.0953(12) -0.0629(7) 0.077(4) Uani 1 d . .
H3C H 0.0509(3) 1.1538(12) -0.0453(7) 0.080 Uiso 1 d R .
C4C C 0.0580(3) 1.0839(13) -0.1208(8) 0.088(5) Uani 1 d . .
H4C H 0.0457(3) 1.1331(13) -0.1430(8) 0.080 Uiso 1 d R .
C5C C 0.0736(3) 0.9957(12) -0.1470(6) 0.073(4) Uani 1 d . .
H5C H 0.0709(3) 0.9861(12) -0.1871(6) 0.080 Uiso 1 d R .
C6C C 0.0926(3) 0.9234(10) -0.1169(5) 0.053(3) Uani 1 d . .
C7C C 0.0821(3) 1.0512(12) 0.0368(7) 0.076(4) Uani 1 d . .
H7C H 0.0723(3) 1.1165(12) 0.0490(7) 0.080 Uiso 1 d R .
C8C C 0.0955(4) 1.0506(14) 0.1343(6) 0.097(5) Uiso 1 d . .
H8E H 0.1090(4) 1.1154(14) 0.1365(6) 0.080 Uiso 1 d R .
H8F H 0.0756(4) 1.0784(14) 0.1407(6) 0.080 Uiso 1 d R .
C9C C 0.1040(4) 0.9709(18) 0.1770(8) 0.133(7) Uiso 1 d . .
H9E H 0.0872(4) 0.9196(18) 0.1811(8) 0.080 Uiso 1 d R .
H9F H 0.1069(4) 1.0123(18) 0.2135(8) 0.080 Uiso 1 d R .
C10C C 0.1591(4) 0.9560(15) 0.1847(7) 0.107(6) Uani 1 d . .
H10G H 0.1747(4) 0.9018(15) 0.1786(7) 0.080 Uiso 1 d R .
H10H H 0.1602(4) 0.9805(15) 0.2247(7) 0.080 Uiso 1 d R .
H10I H 0.1613(4) 1.0212(15) 0.1597(7) 0.080 Uiso 1 d R .
C11C C 0.1274(5) 0.8082(18) 0.2128(8) 0.139(8) Uani 1 d . .
H11G H 0.1442(5) 0.7578(18) 0.2106(8) 0.080 Uiso 1 d R .
H11H H 0.1093(5) 0.7660(18) 0.2042(8) 0.080 Uiso 1 d R .
H11I H 0.1271(5) 0.8398(18) 0.2515(8) 0.080 Uiso 1 d R .
C12C C 0.1084(3) 0.8380(12) -0.1506(7) 0.066(4) Uani 1 d . .
C1D C 0.1722(3) 0.5711(10) -0.0200(5) 0.049(3) Uani 1 d . .
C2D C 0.2023(2) 0.5960(11) -0.0280(5) 0.054(3) Uani 1 d . .
C3D C 0.2240(3) 0.5166(14) -0.0153(6) 0.080(4) Uani 1 d . .
H3D H 0.2434(3) 0.5338(14) -0.0244(6) 0.080 Uiso 1 d R .
C4D C 0.2188(3) 0.4142(14) 0.0098(6) 0.074(4) Uani 1 d . .
H4D H 0.2345(3) 0.3638(14) 0.0182(6) 0.080 Uiso 1 d R .
C5D C 0.1898(3) 0.3835(12) 0.0234(5) 0.070(4) Uani 1 d . .
H5D H 0.1862(3) 0.3141(12) 0.0418(5) 0.080 Uiso 1 d R .
C6D C 0.1651(3) 0.4632(10) 0.0081(5) 0.050(3) Uani 1 d . .
C7D C 0.2122(3) 0.7008(13) -0.0540(5) 0.064(4) Uani 1 d . .
H7D H 0.2322(3) 0.7030(13) -0.0623(5) 0.080 Uiso 1 d R .
C8D C 0.2131(3) 0.8909(12) -0.0899(6) 0.078(4) Uani 1 d . .
H8G H 0.2345(3) 0.8835(12) -0.0821(6) 0.080 Uiso 1 d R .
H8H H 0.2092(3) 0.8960(12) -0.1318(6) 0.080 Uiso 1 d R .
C9D C 0.2022(2) 0.9961(11) -0.0614(5) 0.056(3) Uani 1 d . .
H9G H 0.2119(2) 1.0632(11) -0.0766(5) 0.080 Uiso 1 d R .
H9H H 0.2067(2) 0.9925(11) -0.0197(5) 0.080 Uiso 1 d R .
C10D C 0.1598(3) 1.0932(12) -0.0360(6) 0.073(4) Uani 1 d . .
H10J H 0.1387(3) 1.1031(12) -0.0416(6) 0.080 Uiso 1 d R .
H10K H 0.1697(3) 1.1636(12) -0.0449(6) 0.080 Uiso 1 d R .
H10L H 0.1648(3) 1.0724(12) 0.0038(6) 0.080 Uiso 1 d R .
C11D C 0.1620(3) 1.0377(12) -0.1354(5) 0.077(4) Uani 1 d . .
H11J H 0.1684(3) 0.9786(12) -0.1610(5) 0.080 Uiso 1 d R .
H11K H 0.1720(3) 1.1082(12) -0.1438(5) 0.080 Uiso 1 d R .
H11L H 0.1408(3) 1.0482(12) -0.1412(5) 0.080 Uiso 1 d R .
C12D C 0.1359(3) 0.4197(13) 0.0235(5) 0.060(3) Uani 1 d . .
N1A N 0.0766(2) 0.5941(10) -0.1253(4) 0.065(3) Uani 1 d . .
N2A N 0.1276(3) 0.4575(11) -0.1338(4) 0.082(4) Uani 1 d . .
N1B N 0.1018(2) 0.5003(8) 0.1430(3) 0.049(2) Uani 1 d . .
N2B N 0.0510(2) 0.4695(9) 0.0693(4) 0.059(3) Uani 1 d . .
N1C N 0.0960(2) 0.9957(10) 0.0749(5) 0.071(3) Uani 1 d . .
N2C N 0.1297(3) 0.9010(11) 0.1709(5) 0.075(3) Uani 1 d . .
N1D N 0.1976(2) 0.7889(9) -0.0668(4) 0.056(3) Uani 1 d . .
N2D N 0.1694(2) 1.0041(9) -0.0738(4) 0.054(3) Uani 1 d . .
O1A O 0.07796(15) 0.6629(6) -0.0087(3) 0.043(2) Uani 1 d . .
O2A O 0.0695(2) 0.7383(8) 0.1034(3) 0.076(3) Uani 1 d . .
O3A O 0.0314(2) 0.8540(10) 0.1130(4) 0.097(3) Uani 1 d . .
O1B O 0.1293(2) 0.6895(6) 0.0886(3) 0.049(2) Uani 1 d . .
O2B O 0.1643(2) 0.8640(7) 0.0462(3) 0.057(2) Uani 1 d . .
O3B O 0.2116(2) 0.8584(9) 0.0723(4) 0.090(3) Uani 1 d . .
O1C O 0.1144(2) 0.8706(6) -0.0203(3) 0.055(2) Uani 1 d . .
O2C O 0.1300(2) 0.7820(9) -0.1264(4) 0.095(3) Uani 1 d . .
O3C O 0.0997(2) 0.8163(9) -0.2006(4) 0.085(3) Uani 1 d . .
O1D O 0.1504(2) 0.6430(7) -0.0349(3) 0.053(2) Uani 1 d . .
O2D O 0.1117(2) 0.4823(7) 0.0068(3) 0.052(2) Uani 1 d . .
O3D O 0.1335(2) 0.3301(7) 0.0527(3) 0.065(2) Uani 1 d . .
O1W O 0.0465(2) 0.8156(9) -0.2724(4) 0.086(3) Uani 1 d . .
O2W O 0.0264(2) 0.9559(9) 0.2216(4) 0.100(3) Uani 1 d . .
O3W O 0.0000 0.6670(12) -0.2500 0.091(4) Uani 1 d S .
O4W O 0.0505(3) 0.7104(10) 0.2275(5) 0.117(4) Uani 1 d . .
O5W O 0.0000 0.4348(20) -0.2500 0.064(6) Uiso 0.50 d SP .
O6W O 0.1681(3) 0.2299(11) 0.1394(5) 0.133(4) Uani 1 d . .
O7W O 0.2139(5) 1.1097(19) 0.0936(9) 0.112(7) Uiso 0.50 d P .
O8W O 0.1598(4) 0.7505(15) -0.2450(7) 0.079(5) Uiso 0.50 d P .
O9W O 0.1909(5) 0.8156(22) 0.2121(10) 0.037(7) Uiso 0.25 d P .
O10W O 0.2519(8) 0.9363(30) 0.1743(14) 0.077(10) Uiso 0.25 d P .
O11W O 0.2837(8) 0.7576(34) 0.2214(16) 0.089(11) Uiso 0.25 d P .

loop_
_atom_type_symbol
_atom_type_description
_atom_type_scat_dispersion_real
_atom_type_scat_dispersion_imag
_atom_type_scat_source
C C 0.0033 0.0016 'International Tables Vol C Tables 4.2.6.8 and 6.1.1.4'
H H 0.0000 0.0000 'International Tables Vol C Tables 4.2.6.8 and 6.1.1.4'
N N 0.0061 0.0033 'International Tables Vol C Tables 4.2.6.8 and 6.1.1.4'
O O 0.0106 0.0060 'International Tables Vol C Tables 4.2.6.8 and 6.1.1.4'
Zn Zn 0.2839 1.4301 'International Tables Vol C Tables 4.2.6.8 and 6.1.1.4'

loop_
_geom_angle_atom_site_label_1
_geom_angle_atom_site_label_2
_geom_angle_atom_site_label_3
_geom_angle
_geom_angle_site_symmetry_1
_geom_angle_site_symmetry_3
_geom_angle_publ_flag
O1D Zn1 O2D 87.7(3) . . ?
O1D Zn1 N1A 146.9(4) . . ?
O2D Zn1 N1A 125.3(4) . . ?
O1D Zn1 O1A 108.4(3) . . ?
O2D Zn1 O1A 77.9(3) . . ?
N1A Zn1 O1A 83.6(3) . . ?
O1D Zn1 N2A 95.8(4) . . ?
O2D Zn1 N2A 99.2(3) . . ?
N1A Zn1 N2A 78.2(4) . . ?
O1A Zn1 N2A 155.5(4) . . ?
O1A Zn2 O2A 85.9(3) . . ?
O1A Zn2 N1B 169.2(3) . . ?
O2A Zn2 N1B 104.9(3) . . ?
O1A Zn2 O1B 97.3(3) . . ?
O2A Zn2 O1B 83.4(3) . . ?
N1B Zn2 O1B 85.2(3) . . ?
O1A Zn2 N2B 95.8(3) . . ?
O2A Zn2 N2B 102.1(4) . . ?
N1B Zn2 N2B 81.1(4) . . ?
O1B Zn2 N2B 166.1(3) . . ?
O1A Zn2 O2D 74.6(3) . . ?
O2A Zn2 O2D 158.5(3) . . ?
N1B Zn2 O2D 94.9(3) . . ?
O1B Zn2 O2D 90.1(3) . . ?
N2B Zn2 O2D 89.0(3) . . ?
O1B Zn3 N1C 151.2(4) . . ?
O1B Zn3 O2B 87.3(3) . . ?
N1C Zn3 O2B 121.3(4) . . ?
O1B Zn3 O1C 106.6(3) . . ?
N1C Zn3 O1C 84.4(4) . . ?
O2B Zn3 O1C 78.6(3) . . ?
O1B Zn3 N2C 91.4(4) . . ?
N1C Zn3 N2C 80.8(4) . . ?
O2B Zn3 N2C 100.2(4) . . ?
O1C Zn3 N2C 161.9(4) . . ?
O1C Zn4 O2C 85.7(3) . . ?
O1C Zn4 N1D 168.3(3) . . ?
O2C Zn4 N1D 106.0(4) . . ?
O1C Zn4 O1D 97.1(3) . . ?
O2C Zn4 O1D 82.7(4) . . ?
N1D Zn4 O1D 85.4(4) . . ?
O1C Zn4 N2D 96.5(3) . . ?
O2C Zn4 N2D 100.5(4) . . ?
N1D Zn4 N2D 80.8(4) . . ?
O1D Zn4 N2D 166.2(3) . . ?
O1C Zn4 O2B 74.8(3) . . ?
O2C Zn4 O2B 159.2(3) . . ?
N1D Zn4 O2B 93.7(3) . . ?
O1D Zn4 O2B 92.4(3) . . ?
N2D Zn4 O2B 89.1(3) . . ?
O1A C1A C6A 124.8(9) . . ?
O1A C1A C2A 117.1(10) . . ?
C6A C1A C2A 118.0(10) . . ?
C3A C2A C7A 115.7(11) . . ?
C3A C2A C1A 119.4(11) . . ?
C7A C2A C1A 124.9(11) . . ?
C2A C3A C4A 120.5(11) . . ?
C5A C4A C3A 121.0(12) . . ?
C4A C5A C6A 119.5(12) . . ?
C1A C6A C5A 121.4(10) . . ?
C1A C6A C12A 126.4(11) . . ?
C5A C6A C12A 112.2(11) . . ?
N1A C7A C2A 127.8(12) . . ?
C9A C8A N1A 117.5(15) . . ?
C8A C9A N2A 120.1(16) . . ?
O3A C12A O2A 123.9(11) . . ?
O3A C12A C6A 119.5(13) . . ?
O2A C12A C6A 116.5(12) . . ?
O1B C1B C6B 124.4(10) . . ?
O1B C1B C2B 118.0(10) . . ?
C6B C1B C2B 117.6(10) . . ?
C3B C2B C1B 117.8(12) . . ?
C3B C2B C7B 116.6(12) . . ?
C1B C2B C7B 125.6(10) . . ?
C4B C3B C2B 123.9(14) . . ?
C5B C4B C3B 116.9(14) . . ?
C4B C5B C6B 123.9(14) . . ?
C1B C6B C5B 119.9(11) . . ?
C1B C6B C12B 126.5(10) . . ?
C5B C6B C12B 113.5(11) . . ?
N1B C7B C2B 126.4(11) . . ?
C9B C8B N1B 105.8(8) . . ?
N2B C9B C8B 111.2(10) . . ?
O3B C12B O2B 121.1(12) . . ?
O3B C12B C6B 120.9(11) . . ?
O2B C12B C6B 117.9(11) . . ?
O1C C1C C2C 119.8(12) . . ?
O1C C1C C6C 121.9(11) . . ?
C2C C1C C6C 118.3(11) . . ?
C3C C2C C1C 118.9(13) . . ?
C3C C2C C7C 117.6(12) . . ?
C1C C2C C7C 123.3(12) . . ?
C4C C3C C2C 123.4(14) . . ?
C3C C4C C5C 118.1(13) . . ?
C6C C5C C4C 123.6(13) . . ?
C5C C6C C1C 117.6(12) . . ?
C5C C6C C12C 117.5(12) . . ?
C1C C6C C12C 124.9(11) . . ?
N1C C7C C2C 126.7(13) . . ?
C9C C8C N1C 109.7(14) . . ?
C8C C9C N2C 120.4(16) . . ?
O3C C12C O2C 120.1(13) . . ?
O3C C12C C6C 119.9(12) . . ?
O2C C12C C6C 119.9(12) . . ?
O1D C1D C2D 122.9(11) . . ?
O1D C1D C6D 118.9(10) . . ?
C2D C1D C6D 118.2(11) . . ?
C3D C2D C1D 121.1(12) . . ?
C3D C2D C7D 115.3(11) . . ?
C1D C2D C7D 123.5(11) . . ?
C4D C3D C2D 123.4(13) . . ?
C3D C4D C5D 120.3(12) . . ?
C4D C5D C6D 118.9(13) . . ?
C1D C6D C12D 128.8(11) . . ?
C1D C6D C5D 117.9(11) . . ?
C12D C6D C5D 113.3(12) . . ?
N1D C7D C2D 128.7(12) . . ?
C9D C8D N1D 109.2(10) . . ?
C8D C9D N2D 108.4(10) . . ?
O3D C12D O2D 121.0(11) . . ?
O3D C12D C6D 121.4(12) . . ?
O2D C12D C6D 117.5(12) . . ?
C7A N1A C8A 116.5(12) . . ?
C7A N1A Zn1 129.5(9) . . ?
C8A N1A Zn1 113.8(9) . . ?
C10A N2A C9A 106.5(13) . . ?
C10A N2A C11A 109.9(15) . . ?
C9A N2A C11A 117.8(16) . . ?
C10A N2A Zn1 115.5(12) . . ?
C9A N2A Zn1 99.7(9) . . ?
C11A N2A Zn1 107.5(11) . . ?
C7B N1B C8B 117.3(9) . . ?
C7B N1B Zn2 128.5(8) . . ?
C8B N1B Zn2 113.0(7) . . ?
C10B N2B C9B 108.7(10) . . ?
C10B N2B C11B 108.1(10) . . ?
C9B N2B C11B 107.4(10) . . ?
C10B N2B Zn2 114.9(7) . . ?
C9B N2B Zn2 103.4(7) . . ?
C11B N2B Zn2 114.0(8) . . ?
C7C N1C C8C 112.8(12) . . ?
C7C N1C Zn3 132.7(10) . . ?
C8C N1C Zn3 114.2(9) . . ?
C9C N2C C11C 105.8(14) . . ?
C9C N2C C10C 116.6(14) . . ?
C11C N2C C10C 105.9(13) . . ?
C9C N2C Zn3 98.4(9) . . ?
C11C N2C Zn3 117.3(10) . . ?
C10C N2C Zn3 113.1(9) . . ?
C7D N1D C8D 119.5(11) . . ?
C7D N1D Zn4 128.2(9) . . ?
C8D N1D Zn4 111.9(8) . . ?
C10D N2D C11D 109.0(10) . . ?
C10D N2D C9D 104.8(9) . . ?
C11D N2D C9D 111.5(9) . . ?
C10D N2D Zn4 115.3(7) . . ?
C11D N2D Zn4 113.8(7) . . ?
C9D N2D Zn4 102.0(7) . . ?
C1A O1A Zn2 124.3(6) . . ?
C1A O1A Zn1 132.1(6) . . ?
Zn2 O1A Zn1 103.0(3) . . ?
C12A O2A Zn2 129.3(8) . . ?
C1B O1B Zn3 120.2(7) . . ?
C1B O1B Zn2 130.0(7) . . ?
Zn3 O1B Zn2 108.9(3) . . ?
C12B O2B Zn3 123.2(8) . . ?
C12B O2B Zn4 121.9(7) . . ?
Zn3 O2B Zn4 97.6(3) . . ?
C1C O1C Zn4 118.3(7) . . ?
C1C O1C Zn3 132.2(7) . . ?
Zn4 O1C Zn3 103.5(3) . . ?
C12C O2C Zn4 127.0(9) . . ?
C1D O1D Zn1 121.5(7) . . ?
C1D O1D Zn4 127.1(7) . . ?
Zn1 O1D Zn4 110.1(3) . . ?
C12D O2D Zn1 123.1(7) . . ?
C12D O2D Zn2 121.5(6) . . ?
Zn1 O2D Zn2 99.4(3) . . ?

loop_
_geom_bond_atom_site_label_1
_geom_bond_atom_site_label_2
_geom_bond_distance
_geom_bond_site_symmetry_2
_geom_bond_publ_flag
Zn1 O1D 1.985(8) . ?
Zn1 O2D 1.999(7) . ?
Zn1 N1A 2.037(10) . ?
Zn1 O1A 2.145(7) . ?
Zn1 N2A 2.392(11) . ?
Zn2 O1A 2.021(6) . ?
Zn2 O2A 2.034(8) . ?
Zn2 N1B 2.051(9) . ?
Zn2 O1B 2.157(7) . ?
Zn2 N2B 2.235(9) . ?
Zn2 O2D 2.270(8) . ?
Zn3 O1B 1.992(7) . ?
Zn3 N1C 2.012(11) . ?
Zn3 O2B 2.038(8) . ?
Zn3 O1C 2.139(8) . ?
Zn3 N2C 2.334(11) . ?
Zn4 O1C 2.032(7) . ?
Zn4 O2C 2.039(8) . ?
Zn4 N1D 2.050(10) . ?
Zn4 O1D 2.149(8) . ?
Zn4 N2D 2.279(10) . ?
Zn4 O2B 2.310(8) . ?
C1A O1A 1.319(12) . ?
C1A C6A 1.384(15) . ?
C1A C2A 1.453(14) . ?
C2A C3A 1.40(2) . ?
C2A C7A 1.44(2) . ?
C3A C4A 1.42(2) . ?
C4A C5A 1.35(2) . ?
C5A C6A 1.45(2) . ?
C6A C12A 1.51(2) . ?
C7A N1A 1.24(2) . ?
C8A C9A 1.32(2) . ?
C8A N1A 1.44(2) . ?
C9A N2A 1.42(2) . ?
C10A N2A 1.36(2) . ?
C11A N2A 1.42(2) . ?
C12A O3A 1.192(14) . ?
C12A O2A 1.300(14) . ?
C1B O1B 1.306(12) . ?
C1B C6B 1.389(14) . ?
C1B C2B 1.47(2) . ?
C2B C3B 1.40(2) . ?
C2B C7B 1.48(2) . ?
C3B C4B 1.38(2) . ?
C4B C5B 1.35(2) . ?
C5B C6B 1.41(2) . ?
C6B C12B 1.50(2) . ?
C7B N1B 1.249(13) . ?
C8B C9B 1.498(15) . ?
C8B N1B 1.511(13) . ?
C9B N2B 1.477(14) . ?
C10B N2B 1.459(14) . ?
C11B N2B 1.502(14) . ?
C12B O3B 1.212(13) . ?
C12B O2B 1.287(13) . ?
C1C O1C 1.342(13) . ?
C1C C2C 1.41(2) . ?
C1C C6C 1.46(2) . ?
C2C C3C 1.39(2) . ?
C2C C7C 1.50(2) . ?
C3C C4C 1.33(2) . ?
C4C C5C 1.40(2) . ?
C5C C6C 1.36(2) . ?
C6C C12C 1.47(2) . ?
C7C N1C 1.229(15) . ?
C8C C9C 1.39(2) . ?
C8C N1C 1.51(2) . ?
C9C N2C 1.43(2) . ?
C10C N2C 1.49(2) . ?
C11C N2C 1.46(2) . ?
C12C O3C 1.218(14) . ?
C12C O2C 1.274(14) . ?
C1D O1D 1.322(12) . ?
C1D C2D 1.404(15) . ?
C1D C6D 1.46(2) . ?
C2D C3D 1.37(2) . ?
C2D C7D 1.44(2) . ?
C3D C4D 1.35(2) . ?
C4D C5D 1.41(2) . ?
C5D C6D 1.48(2) . ?
C6D C12D 1.47(2) . ?
C7D N1D 1.245(15) . ?
C8D C9D 1.49(2) . ?
C8D N1D 1.490(15) . ?
C9D N2D 1.488(13) . ?
C10D N2D 1.43(2) . ?
C11D N2D 1.486(14) . ?
C12D O3D 1.249(15) . ?
C12D O2D 1.347(14) . ?
